data_7215463
loop_
_publ_author_name
'Biet, Thomas'
'Avarvari, Narcis'

_publ_section_title
;
 Electroactive tetrathiafulvalene based pyridine-mono and
 -bis(1,2,3-triazoles) click ligands: synthesis, crystal structures and
 coordination chemistry
;
_journal_issue 29
_journal_name_full CrystEngComm
_journal_page_first 6612
_journal_paper_doi 10.1039/c4ce00736k
_journal_volume 16
_journal_year 2014
_chemical_formula_moiety 'C108 H92 Cd N28 O2 S32 2(Cl O4), 2(O)'
_chemical_formula_sum 'C108 H92 Cd Cl2 N28 O12 S32'
_chemical_formula_weight 3183.65
_chemical_name_systematic
;
 ?
;
_space_group_IT_number 103
_symmetry_cell_setting tetragonal
_symmetry_space_group_name_Hall 'P 4 -2c'
_symmetry_space_group_name_H-M 'P 4 c c'
_atom_sites_solution_hydrogens geom
_atom_sites_solution_primary direct
_atom_sites_solution_secondary difmap
_audit_creation_method SHELXL-97
_cell_angle_alpha 90.00
_cell_angle_beta 90.00
_cell_angle_gamma 90.00
_cell_formula_units_Z 2
_cell_length_a 21.102(3)
_cell_length_b 21.102(2)
_cell_length_c 15.6110(14)
_cell_measurement_reflns_used 5749
_cell_measurement_temperature 293(2)
_cell_measurement_theta_max 24.99
_cell_measurement_theta_min 3.25
_cell_volume 6951.5(13)
_computing_cell_refinement 'Dirax/1sq (Duisenberg & Schreurs, 1989-2000)'
_computing_data_collection KappaCCD
_computing_data_reduction 'Denzo and Scalepak'
_computing_structure_refinement 'SHELXL-97 (Sheldrick, 1997)'
_computing_structure_solution 'SHELXL-97 (Sheldrick, 1990)'
_diffrn_ambient_temperature 293(2)
_diffrn_measured_fraction_theta_full 0.993
_diffrn_measured_fraction_theta_max 0.993
_diffrn_measurement_device_type area_detector
_diffrn_measurement_method CCD
_diffrn_radiation_monochromator graphite
_diffrn_radiation_source 'fine-focus sealed tube'
_diffrn_radiation_type MoK\a
_diffrn_radiation_wavelength 0.71073
_diffrn_reflns_av_R_equivalents 0.0695
_diffrn_reflns_av_sigmaI/netI 0.0550
_diffrn_reflns_limit_h_max 25
_diffrn_reflns_limit_h_min -19
_diffrn_reflns_limit_k_max 25
_diffrn_reflns_limit_k_min -25
_diffrn_reflns_limit_l_max 17
_diffrn_reflns_limit_l_min -18
_diffrn_reflns_number 36180
_diffrn_reflns_theta_full 24.99
_diffrn_reflns_theta_max 24.99
_diffrn_reflns_theta_min 3.25
_exptl_absorpt_coefficient_mu 0.719
_exptl_absorpt_correction_T_max 0.7452
_exptl_absorpt_correction_T_min 0.6740
_exptl_absorpt_correction_type multi-scan
_exptl_absorpt_process_details sadabs
_exptl_crystal_colour 'dark orange'
_exptl_crystal_density_diffrn 1.473
_exptl_crystal_density_meas ?
_exptl_crystal_density_method 'not measured'
_exptl_crystal_description parallelepiped
_exptl_crystal_F_000 3154
_exptl_crystal_size_max 0.5
_exptl_crystal_size_mid 0.1
_exptl_crystal_size_min 0.1
_refine_diff_density_max 0.361
_refine_diff_density_min -0.305
_refine_diff_density_rms 0.064
_refine_ls_abs_structure_details 'Flack H D (1983), Acta Cryst. A39, 876-881'
_refine_ls_abs_structure_Flack -0.04(4)
_refine_ls_extinction_method none
_refine_ls_goodness_of_fit_ref 1.117
_refine_ls_hydrogen_treatment constr
_refine_ls_matrix_type full
_refine_ls_number_parameters 431
_refine_ls_number_reflns 5749
_refine_ls_number_restraints 1
_refine_ls_restrained_S_all 1.116
_refine_ls_R_factor_all 0.0962
_refine_ls_R_factor_gt 0.0497
_refine_ls_shift/su_max 0.021
_refine_ls_shift/su_mean 0.001
_refine_ls_structure_factor_coef Fsqd
_refine_ls_weighting_details 'calc w=1/[\s^2^(Fo^2^)+(0.0242P)^2^+9.5477P] where P=(Fo^2^+2Fc^2^)/3'
_refine_ls_weighting_scheme calc
_refine_ls_wR_factor_gt 0.0860
_refine_ls_wR_factor_ref 0.1030
_reflns_number_gt 4030
_reflns_number_total 5749
_reflns_threshold_expression >2sigma(I)
_cod_data_source_file c4ce00736k2.cif
_cod_data_source_block 5
_cod_depositor_comments
;Adding full bibliography for 7215460--7215464.cif.

The following automatic conversions were performed:

'_exptl_crystal_density_meas' value 'not measured' was changed to '?'
- the value is perceived as not measured.

Automatic conversion script
Id: cif_fix_values 3008 2015-01-20 13:52:24Z robertas 
;
_cod_original_sg_symbol_H-M P4cc
_cod_database_code 7215463

loop_
_symmetry_equiv_pos_as_xyz
'x, y, z'
'-x, y, z+1/2'
'-x, -y, z'
'x, -y, z+1/2'
'-y, -x, z+1/2'
'y, -x, z'
'-y, x, z'
'y, x, z+1/2'

loop_
_atom_site_label
_atom_site_type_symbol
_atom_site_fract_x
_atom_site_fract_y
_atom_site_fract_z
_atom_site_U_iso_or_equiv
_atom_site_adp_type
_atom_site_occupancy
_atom_site_symmetry_multiplicity
_atom_site_calc_flag
_atom_site_refinement_flags
Cd1 Cd 0.5000 0.5000 0.70017(6) 0.03622(19) Uani 1 4 d S
O1 O 0.5000 0.5000 0.5510(5) 0.059(2) Uani 1 4 d S
O2 O 0.5000 0.5000 0.8454(6) 0.066(3) Uani 1 4 d S
S1 S 0.67002(9) 0.91902(9) 0.77128(16) 0.0801(6) Uani 1 1 d .
S2 S 0.80497(9) 0.91077(8) 0.81601(15) 0.0693(6) Uani 1 1 d .
S3 S 0.80478(8) 0.76106(8) 0.77507(14) 0.0620(5) Uani 1 1 d .
S4 S 0.66763(8) 0.76613(7) 0.73388(13) 0.0620(5) Uani 1 1 d .
S5 S 0.71678(8) 0.69366(8) 0.97886(12) 0.0660(6) Uani 1 1 d .
S6 S 0.85280(8) 0.69067(10) 1.02355(15) 0.0762(6) Uani 1 1 d .
S7 S 0.84685(11) 0.84238(11) 1.06627(15) 0.0873(6) Uani 1 1 d .
S8 S 0.71174(10) 0.84398(10) 1.01918(15) 0.0797(6) Uani 1 1 d .
N1 N 0.6834(2) 0.5865(2) 0.6687(3) 0.0364(11) Uani 1 1 d .
N2 N 0.6374(2) 0.5436(2) 0.6594(3) 0.0410(11) Uani 1 1 d .
N3 N 0.58786(19) 0.56688(18) 0.7018(4) 0.0424(11) Uani 1 1 d .
N4 N 0.7709(2) 0.5265(2) 0.7685(3) 0.0425(12) Uani 1 1 d .
N5 N 0.7281(2) 0.5074(2) 0.9329(3) 0.0517(14) Uani 1 1 d .
N6 N 0.6753(3) 0.4721(3) 0.9226(4) 0.076(2) Uani 1 1 d .
N7 N 0.6275(3) 0.5073(3) 0.9422(7) 0.099(2) Uani 1 1 d .
C1 C 0.7060(4) 0.9871(3) 0.8158(5) 0.072(2) Uani 1 1 d .
C2 C 0.7660(4) 0.9830(3) 0.8366(5) 0.067(2) Uani 1 1 d .
C3 C 0.7368(3) 0.8701(3) 0.7806(5) 0.0584(18) Uani 1 1 d .
C4 C 0.7363(3) 0.8079(3) 0.7657(4) 0.0513(17) Uani 1 1 d .
C5 C 0.7046(3) 0.6915(3) 0.7361(4) 0.0442(15) Uani 1 1 d .
C6 C 0.7665(3) 0.6900(3) 0.7558(4) 0.0544(18) Uani 1 1 d .
H6 H 0.7882 0.6517 0.7590 0.065 Uiso 1 1 calc R
C7 C 0.6647(2) 0.6363(2) 0.7157(4) 0.0375(14) Uani 1 1 d .
C8 C 0.6027(3) 0.6233(3) 0.7352(4) 0.0464(16) Uani 1 1 d .
H8 H 0.5755 0.6493 0.7663 0.056 Uiso 1 1 calc R
C9 C 0.6622(5) 1.0433(4) 0.8237(7) 0.112(3) Uani 1 1 d .
H9A H 0.6209 1.0320 0.8026 0.168 Uiso 1 1 calc R
H9B H 0.6786 1.0780 0.7907 0.168 Uiso 1 1 calc R
H9C H 0.6590 1.0556 0.8827 0.168 Uiso 1 1 calc R
C10 C 0.8080(4) 1.0329(4) 0.8773(6) 0.098(3) Uani 1 1 d .
H10A H 0.8498 1.0159 0.8854 0.147 Uiso 1 1 calc R
H10B H 0.7906 1.0450 0.9318 0.147 Uiso 1 1 calc R
H10C H 0.8102 1.0693 0.8406 0.147 Uiso 1 1 calc R
C11 C 0.7444(2) 0.5729(3) 0.6300(4) 0.0454(15) Uani 1 1 d .
H11A H 0.7623 0.6120 0.6082 0.054 Uiso 1 1 calc R
H11B H 0.7380 0.5447 0.5818 0.054 Uiso 1 1 calc R
C12 C 0.7912(2) 0.5431(2) 0.6906(4) 0.0417(14) Uani 1 1 d .
C13 C 0.8529(3) 0.5353(3) 0.6643(5) 0.0618(19) Uani 1 1 d .
H13 H 0.8658 0.5477 0.6099 0.074 Uiso 1 1 calc R
C14 C 0.8946(3) 0.5086(4) 0.7214(6) 0.087(3) Uani 1 1 d .
H14 H 0.9365 0.5017 0.7051 0.105 Uiso 1 1 calc R
C15 C 0.8753(3) 0.4923(4) 0.8011(5) 0.069(2) Uani 1 1 d .
H15 H 0.9038 0.4757 0.8407 0.083 Uiso 1 1 calc R
C16 C 0.8125(3) 0.5009(3) 0.8221(4) 0.0459(15) Uani 1 1 d .
C17 C 0.7447(5) 0.9139(4) 1.0637(6) 0.086(3) Uani 1 1 d .
C18 C 0.8043(5) 0.9118(4) 1.0843(6) 0.088(3) Uani 1 1 d .
C19 C 0.7820(3) 0.7978(3) 1.0314(5) 0.068(2) Uani 1 1 d .
C20 C 0.7828(3) 0.7365(3) 1.0153(5) 0.0598(18) Uani 1 1 d .
C21 C 0.7547(3) 0.6190(3) 0.9782(4) 0.0475(16) Uani 1 1 d .
C22 C 0.8164(3) 0.6201(3) 0.9975(4) 0.0620(19) Uani 1 1 d .
H22 H 0.8397 0.5827 0.9969 0.074 Uiso 1 1 calc R
C23 C 0.7125(3) 0.5666(3) 0.9588(5) 0.0496(15) Uani 1 1 d .
C24 C 0.6483(3) 0.5654(3) 0.9641(6) 0.071(2) Uani 1 1 d .
H24 H 0.6227 0.5992 0.9803 0.086 Uiso 1 1 calc R
C25 C 0.6962(5) 0.9678(4) 1.0692(7) 0.125(4) Uani 1 1 d .
H25A H 0.6559 0.9532 1.0486 0.188 Uiso 1 1 calc R
H25B H 0.7103 1.0028 1.0346 0.188 Uiso 1 1 calc R
H25C H 0.6921 0.9813 1.1276 0.188 Uiso 1 1 calc R
C26 C 0.8439(6) 0.9655(5) 1.1230(7) 0.142(5) Uani 1 1 d .
H26A H 0.8866 0.9513 1.1314 0.213 Uiso 1 1 calc R
H26B H 0.8261 0.9779 1.1771 0.213 Uiso 1 1 calc R
H26C H 0.8438 1.0012 1.0848 0.213 Uiso 1 1 calc R
C27 C 0.7885(3) 0.4795(3) 0.9075(4) 0.0581(19) Uani 1 1 d .
H27A H 0.7839 0.4337 0.9064 0.070 Uiso 1 1 calc R
H27B H 0.8200 0.4897 0.9506 0.070 Uiso 1 1 calc R
Cl1 Cl 1.0000 0.5000 0.5011(2) 0.0978(10) Uani 1 2 d S
O3 O 0.9562(10) 0.4600(7) 0.5230(16) 0.180(11) Uani 0.50 1 d P
O4 O 1.0570(6) 0.4709(16) 0.4925(11) 0.200(12) Uani 0.50 1 d P
O5 O 0.9864(11) 0.520(5) 0.4337(17) 0.56(6) Uani 0.50 1 d P
O6 O 1.0000 0.5000 0.5783(17) 0.68(5) Uani 1 2 d S
O7 O 0.0000 0.0000 0.787(3) 0.291(15) Uani 1 4 d S
O8 O 0.0000 0.0000 0.445(3) 0.299(12) Uani 1 4 d S

loop_
_atom_site_aniso_label
_atom_site_aniso_U_11
_atom_site_aniso_U_22
_atom_site_aniso_U_33
_atom_site_aniso_U_23
_atom_site_aniso_U_13
_atom_site_aniso_U_12
Cd1 0.0300(2) 0.0300(2) 0.0486(5) 0.000 0.000 0.000
O1 0.072(4) 0.072(4) 0.035(5) 0.000 0.000 0.000
O2 0.069(4) 0.069(4) 0.059(7) 0.000 0.000 0.000
S1 0.0590(12) 0.0553(11) 0.1259(18) -0.0142(12) -0.0153(13) 0.0020(9)
S2 0.0587(11) 0.0456(10) 0.1038(16) -0.0125(11) -0.0045(11) -0.0106(9)
S3 0.0411(9) 0.0456(10) 0.0993(15) -0.0065(10) -0.0071(10) -0.0082(7)
S4 0.0444(10) 0.0411(9) 0.1005(16) -0.0077(9) -0.0093(9) -0.0041(8)
S5 0.0517(10) 0.0571(11) 0.0893(16) -0.0126(9) -0.0027(9) 0.0019(9)
S6 0.0420(10) 0.0803(14) 0.1062(17) -0.0185(13) 0.0047(11) -0.0090(10)
S7 0.0814(15) 0.0810(16) 0.0994(15) -0.0161(13) 0.0099(13) -0.0299(11)
S8 0.0811(14) 0.0624(13) 0.0954(16) -0.0002(11) 0.0145(13) -0.0005(10)
N1 0.034(3) 0.039(3) 0.037(3) 0.000(2) 0.000(2) -0.001(2)
N2 0.037(3) 0.038(3) 0.048(3) -0.002(2) -0.002(2) -0.004(2)
N3 0.035(2) 0.032(2) 0.060(3) -0.003(3) 0.004(3) -0.002(2)
N4 0.040(3) 0.042(3) 0.046(3) -0.003(2) -0.001(3) 0.007(2)
N5 0.060(3) 0.050(3) 0.045(4) 0.008(3) -0.009(3) 0.000(3)
N6 0.076(4) 0.061(4) 0.090(5) 0.003(3) -0.026(4) -0.024(4)
N7 0.060(4) 0.071(4) 0.168(7) -0.002(5) -0.019(6) -0.015(4)
C1 0.084(6) 0.047(5) 0.084(6) -0.009(4) -0.007(5) 0.004(4)
C2 0.082(6) 0.044(4) 0.075(5) -0.005(4) 0.001(4) -0.003(4)
C3 0.059(4) 0.037(4) 0.079(5) -0.010(3) 0.005(4) -0.007(3)
C4 0.046(4) 0.044(4) 0.064(4) 0.000(3) 0.006(3) -0.007(3)
C5 0.042(4) 0.036(3) 0.054(4) -0.001(3) -0.001(3) -0.006(3)
C6 0.040(4) 0.041(4) 0.082(5) 0.001(4) -0.012(3) 0.000(3)
C7 0.035(3) 0.037(3) 0.040(4) 0.002(3) 0.000(3) -0.006(3)
C8 0.038(3) 0.045(4) 0.055(4) -0.003(3) 0.004(3) 0.001(3)
C9 0.121(8) 0.068(6) 0.146(9) -0.037(6) -0.025(7) 0.031(5)
C10 0.117(7) 0.053(5) 0.123(8) -0.027(5) -0.016(6) -0.013(5)
C11 0.036(3) 0.059(4) 0.041(4) -0.006(3) 0.011(3) 0.001(3)
C12 0.034(3) 0.038(3) 0.053(4) -0.006(3) 0.002(3) -0.002(2)
C13 0.038(4) 0.087(5) 0.060(4) -0.003(4) 0.008(4) 0.000(4)
C14 0.038(4) 0.117(7) 0.107(9) -0.009(6) 0.005(5) 0.012(5)
C15 0.051(4) 0.079(5) 0.078(5) -0.008(5) -0.015(4) 0.020(4)
C16 0.050(4) 0.036(3) 0.052(4) -0.004(3) -0.012(3) 0.006(3)
C17 0.131(8) 0.050(5) 0.077(6) 0.007(4) 0.022(6) 0.002(5)
C18 0.118(8) 0.061(6) 0.085(7) -0.007(5) 0.019(6) -0.031(6)
C19 0.072(5) 0.061(5) 0.071(5) -0.008(4) 0.016(4) -0.014(4)
C20 0.052(4) 0.064(5) 0.064(5) -0.008(4) 0.007(4) -0.005(3)
C21 0.046(4) 0.052(4) 0.045(4) 0.000(3) 0.003(3) 0.004(3)
C22 0.047(4) 0.064(4) 0.075(5) -0.006(4) 0.009(4) 0.003(4)
C23 0.048(4) 0.049(4) 0.052(4) 0.012(4) -0.006(4) -0.001(3)
C24 0.050(4) 0.064(5) 0.100(6) 0.001(5) 0.001(4) -0.001(3)
C25 0.186(12) 0.060(6) 0.130(9) -0.010(6) 0.016(9) 0.028(7)
C26 0.215(13) 0.094(7) 0.118(9) -0.025(7) -0.016(9) -0.061(8)
C27 0.067(5) 0.052(4) 0.055(4) 0.007(3) -0.009(4) 0.014(3)
Cl1 0.067(2) 0.159(3) 0.067(2) 0.000 0.000 -0.006(3)
O3 0.161(18) 0.088(10) 0.29(3) -0.045(13) 0.162(19) -0.056(11)
O4 0.035(8) 0.46(4) 0.103(11) 0.082(17) 0.021(7) 0.073(14)
O5 0.07(3) 1.41(19) 0.21(3) 0.12(9) -0.11(3) 0.03(6)
O6 0.15(2) 1.71(17) 0.19(2) 0.000 0.000 0.14(5)
O7 0.196(13) 0.196(13) 0.48(5) 0.000 0.000 0.000
O8 0.294(19) 0.294(19) 0.31(3) 0.000 0.000 0.000

loop_
_atom_type_symbol
_atom_type_description
_atom_type_scat_dispersion_real
_atom_type_scat_dispersion_imag
_atom_type_scat_source
C C 0.0033 0.0016 'International Tables Vol C Tables 4.2.6.8 and 6.1.1.4'
H H 0.0000 0.0000 'International Tables Vol C Tables 4.2.6.8 and 6.1.1.4'
Cd Cd -0.8075 1.2024 'International Tables Vol C Tables 4.2.6.8 and 6.1.1.4'
Cl Cl 0.1484 0.1585 'International Tables Vol C Tables 4.2.6.8 and 6.1.1.4'
N N 0.0061 0.0033 'International Tables Vol C Tables 4.2.6.8 and 6.1.1.4'
O O 0.0106 0.0060 'International Tables Vol C Tables 4.2.6.8 and 6.1.1.4'
S S 0.1246 0.1234 'International Tables Vol C Tables 4.2.6.8 and 6.1.1.4'

loop_
_geom_angle_atom_site_label_1
_geom_angle_atom_site_label_2
_geom_angle_atom_site_label_3
_geom_angle
_geom_angle_site_symmetry_1
_geom_angle_site_symmetry_3
O2 Cd1 O1 180.000(3) . .
O2 Cd1 N3 89.36(15) . 3_665
O1 Cd1 N3 90.64(15) . 3_665
O2 Cd1 N3 89.36(15) . 7_655
O1 Cd1 N3 90.64(15) . 7_655
N3 Cd1 N3 89.993(4) 3_665 7_655
O2 Cd1 N3 89.36(15) . 6_565
O1 Cd1 N3 90.64(15) . 6_565
N3 Cd1 N3 89.993(4) 3_665 6_565
N3 Cd1 N3 178.7(3) 7_655 6_565
O2 Cd1 N3 89.36(15) . .
O1 Cd1 N3 90.64(15) . .
N3 Cd1 N3 178.7(3) 3_665 .
N3 Cd1 N3 89.993(5) 7_655 .
N3 Cd1 N3 89.993(5) 6_565 .
C3 S1 C1 95.7(3) . .
C2 S2 C3 95.6(3) . .
C6 S3 C4 95.1(3) . .
C5 S4 C4 94.4(3) . .
C20 S5 C21 95.9(3) . .
C22 S6 C20 94.7(3) . .
C18 S7 C19 95.7(4) . .
C17 S8 C19 94.9(4) . .
N2 N1 C7 112.1(4) . .
N2 N1 C11 117.7(5) . .
C7 N1 C11 130.1(5) . .
N3 N2 N1 105.4(4) . .
N2 N3 C8 109.9(4) . .
N2 N3 Cd1 113.3(3) . .
C8 N3 Cd1 136.9(4) . .
C16 N4 C12 118.0(5) . .
N6 N5 C23 110.2(5) . .
N6 N5 C27 117.7(6) . .
C23 N5 C27 131.7(5) . .
N7 N6 N5 107.4(6) . .
N6 N7 C24 109.2(6) . .
C2 C1 C9 128.7(7) . .
C2 C1 S1 117.3(6) . .
C9 C1 S1 114.0(6) . .
C1 C2 C10 128.5(7) . .
C1 C2 S2 117.6(6) . .
C10 C2 S2 113.9(6) . .
C4 C3 S1 124.0(5) . .
C4 C3 S2 122.7(5) . .
S1 C3 S2 113.3(3) . .
C3 C4 S3 122.2(5) . .
C3 C4 S4 123.1(5) . .
S3 C4 S4 114.7(3) . .
C6 C5 C7 125.9(5) . .
C6 C5 S4 117.3(4) . .
C7 C5 S4 116.8(4) . .
C5 C6 S3 118.3(5) . .
N1 C7 C8 104.2(5) . .
N1 C7 C5 124.8(5) . .
C8 C7 C5 131.0(5) . .
N3 C8 C7 108.4(5) . .
N1 C11 C12 113.8(5) . .
N4 C12 C13 122.9(6) . .
N4 C12 C11 118.2(5) . .
C13 C12 C11 118.9(6) . .
C14 C13 C12 117.5(7) . .
C15 C14 C13 120.5(7) . .
C14 C15 C16 118.4(7) . .
N4 C16 C15 122.6(6) . .
N4 C16 C27 117.5(5) . .
C15 C16 C27 119.9(6) . .
C18 C17 C25 131.1(9) . .
C18 C17 S8 116.7(7) . .
C25 C17 S8 112.2(8) . .
C17 C18 C26 126.8(10) . .
C17 C18 S7 119.2(7) . .
C26 C18 S7 113.9(9) . .
C20 C19 S7 125.4(6) . .
C20 C19 S8 121.7(6) . .
S7 C19 S8 112.9(4) . .
C19 C20 S5 124.0(6) . .
C19 C20 S6 122.1(6) . .
S5 C20 S6 113.8(4) . .
C22 C21 C23 131.1(6) . .
C22 C21 S5 115.1(5) . .
C23 C21 S5 113.7(4) . .
C21 C22 S6 120.2(6) . .
N5 C23 C24 104.0(5) . .
N5 C23 C21 128.1(6) . .
C24 C23 C21 127.9(6) . .
N7 C24 C23 109.1(6) . .
N5 C27 C16 114.6(5) . .
O5 Cl1 O5 52(8) . 3_765
O5 Cl1 O6 154(4) . .
O5 Cl1 O6 154(4) 3_765 .
O5 Cl1 O3 107(4) . .
O5 Cl1 O3 100(4) 3_765 .
O6 Cl1 O3 74.7(12) . .
O5 Cl1 O3 100(4) . 3_765
O5 Cl1 O3 107(4) 3_765 3_765
O6 Cl1 O3 74.7(12) . 3_765
O3 Cl1 O3 149(2) . 3_765
O5 Cl1 O4 61.9(17) . 3_765
O5 Cl1 O4 107(2) 3_765 3_765
O6 Cl1 O4 95.7(7) . 3_765
O3 Cl1 O4 71.9(12) . 3_765
O3 Cl1 O4 111.3(11) 3_765 3_765
O5 Cl1 O4 107(2) . .
O5 Cl1 O4 61.9(17) 3_765 .
O6 Cl1 O4 95.7(7) . .
O3 Cl1 O4 111.3(11) . .
O3 Cl1 O4 71.9(12) 3_765 .
O4 Cl1 O4 168.6(14) 3_765 .
Cl1 O3 O6 49.9(12) . .
Cl1 O3 O4 55.8(7) . 3_765
O6 O3 O4 76.2(10) . 3_765
O5 O4 Cl1 52(2) 3_765 .
O5 O4 O3 88(5) 3_765 3_765
Cl1 O4 O3 52.3(10) . 3_765
O5 O5 Cl1 64(4) 3_765 .
O5 O5 O4 120(9) 3_765 3_765
Cl1 O5 O4 66.0(17) . 3_765
Cl1 O6 O3 55.4(12) . .
Cl1 O6 O3 55.4(12) . 3_765
O3 O6 O3 111(2) . 3_765

loop_
_geom_bond_atom_site_label_1
_geom_bond_atom_site_label_2
_geom_bond_distance
_geom_bond_site_symmetry_2
Cd1 O2 2.267(9) .
Cd1 O1 2.328(8) .
Cd1 N3 2.330(4) 3_665
Cd1 N3 2.330(4) 7_655
Cd1 N3 2.330(4) 6_565
Cd1 N3 2.330(4) .
S1 C3 1.753(7) .
S1 C1 1.768(7) .
S2 C2 1.761(7) .
S2 C3 1.763(6) .
S3 C6 1.730(6) .
S3 C4 1.756(6) .
S4 C5 1.758(6) .
S4 C4 1.768(6) .
S5 C20 1.755(7) .
S5 C21 1.767(6) .
S6 C22 1.724(7) .
S6 C20 1.771(7) .
S7 C18 1.740(10) .
S7 C19 1.747(7) .
S8 C17 1.772(9) .
S8 C19 1.785(8) .
N1 N2 1.337(6) .
N1 C7 1.340(7) .
N1 C11 1.450(7) .
N2 N3 1.331(6) .
N3 C8 1.336(7) .
N4 C16 1.328(7) .
N4 C12 1.335(7) .
N5 N6 1.349(7) .
N5 C23 1.354(8) .
N5 C27 1.460(8) .
N6 N7 1.290(9) .
N7 C24 1.346(9) .
C1 C2 1.309(10) .
C1 C9 1.508(10) .
C2 C10 1.516(10) .
C3 C4 1.334(8) .
C5 C6 1.341(8) .
C5 C7 1.472(7) .
C7 C8 1.373(7) .
C11 C12 1.505(8) .
C12 C13 1.375(8) .
C13 C14 1.374(10) .
C14 C15 1.354(11) .
C15 C16 1.378(9) .
C16 C27 1.495(8) .
C17 C18 1.299(12) .
C17 C25 1.533(12) .
C18 C26 1.534(12) .
C19 C20 1.318(9) .
C21 C22 1.337(8) .
C21 C23 1.451(8) .
C23 C24 1.358(8) .
Cl1 O5 1.17(4) .
Cl1 O5 1.17(4) 3_765
Cl1 O6 1.21(3) .
Cl1 O3 1.298(14) .
Cl1 O3 1.298(14) 3_765
Cl1 O4 1.356(14) 3_765
Cl1 O4 1.356(15) .
O3 O6 1.52(3) .
O3 O4 1.56(3) 3_765
O4 O5 1.31(3) 3_765
O4 O3 1.56(3) 3_765
O5 O5 1.03(17) 3_765
O5 O4 1.31(3) 3_765
O6 O3 1.52(3) 3_765
